data_4115906
loop_
_publ_author_name
'Sudha Kumaraswamy'
'C. Muthiah'
'K. C. Kumara Swamy'

_publ_section_title
;
 Characterization of Stereoisomers of Spirophosphoranes Bearing an
 Eight-Membered Ring: Implications on Apicophilicity in Trigonal
 Bipyramidal Phosphorus
;
_journal_name_full 'Journal of the American Chemical Society'
_journal_page_first 964
_journal_page_last 965
_journal_paper_doi 10.1021/ja992304v
_journal_volume 122
_journal_year 2000
_chemical_formula_sum 'C38.5 H38 Cl5 O4 P S'
_chemical_formula_weight 804.97
_chemical_name_systematic
; 
 ? 
;
_space_group_IT_number 2
_symmetry_cell_setting triclinic
_symmetry_space_group_name_Hall '-P 1'
_symmetry_space_group_name_H-M 'P -1'
_atom_sites_solution_hydrogens geom
_atom_sites_solution_primary direct
_atom_sites_solution_secondary difmap
_audit_creation_method SHELXL-97
_cell_angle_alpha 82.49(3)
_cell_angle_beta 79.47(3)
_cell_angle_gamma 85.56(5)
_cell_formula_units_Z 2
_cell_length_a 11.656(6)
_cell_length_b 12.354(9)
_cell_length_c 13.738(4)
_cell_measurement_temperature 293(2)
_cell_volume 1925.3(18)
_computing_structure_refinement 'SHELXL-97 (Sheldrick, 1997)'
_computing_structure_solution 'SHELXS-97 (Sheldrick, 1990)'
_diffrn_ambient_temperature 293(2)
_diffrn_measured_fraction_theta_full 0.997
_diffrn_measured_fraction_theta_max 0.997
_diffrn_radiation_monochromator graphite
_diffrn_radiation_source 'fine-focus sealed tube'
_diffrn_radiation_type MoK\a
_diffrn_radiation_wavelength 0.71073
_diffrn_reflns_av_R_equivalents 0.0000
_diffrn_reflns_av_sigmaI/netI 0.0302
_diffrn_reflns_limit_h_max 13
_diffrn_reflns_limit_h_min 0
_diffrn_reflns_limit_k_max 13
_diffrn_reflns_limit_k_min -13
_diffrn_reflns_limit_l_max 15
_diffrn_reflns_limit_l_min -14
_diffrn_reflns_number 5805
_diffrn_reflns_theta_full 23.67
_diffrn_reflns_theta_max 23.67
_diffrn_reflns_theta_min 1.52
_exptl_absorpt_coefficient_mu 0.512
_exptl_crystal_density_diffrn 1.388
_exptl_crystal_F_000 834
_exptl_crystal_size_max 0.5
_exptl_crystal_size_mid 0.3
_exptl_crystal_size_min 0.3
_refine_diff_density_max 0.517
_refine_diff_density_min -0.757
_refine_diff_density_rms 0.110
_refine_ls_extinction_coef 0.005(2)
_refine_ls_extinction_expression Fc^*^=kFc[1+0.001xFc^2^\l^3^/sin(2\q)]^-1/4^
_refine_ls_extinction_method SHELXL
_refine_ls_goodness_of_fit_ref 1.051
_refine_ls_hydrogen_treatment mixed
_refine_ls_matrix_type full
_refine_ls_number_parameters 460
_refine_ls_number_reflns 3608
_refine_ls_number_restraints 5
_refine_ls_restrained_S_all 1.119
_refine_ls_R_factor_all 0.1060
_refine_ls_R_factor_gt 0.0753
_refine_ls_shift/su_max 0.000
_refine_ls_shift/su_mean 0.000
_refine_ls_structure_factor_coef Fsqd
_refine_ls_weighting_details 'w=1/[\s^2^(Fo^2^)+(0.1592P)^2^+0.2979P] where P=(Fo^2^+2Fc^2^)/3'
_refine_ls_weighting_scheme calc
_refine_ls_wR_factor_gt 0.1828
_refine_ls_wR_factor_ref 0.2435
_reflns_number_gt 3608
_reflns_number_total 5805
_reflns_threshold_expression >2sigma(I)
_cod_data_source_file ja992304v_4.cif
_cod_data_source_block compound7(Kumara_Swamy)
_cod_depositor_comments
;
The following automatic conversions were performed:

'_symmetry_cell_setting' tag value 'triclinc' was replaced with
'triclinic' value as specified in the replacement file
'/home/robertas/cod-tools/perl-scripts/inputs/replacement_values.lst'.

Automatic conversion script
Id: cif_fix_values 3143 2015-03-26 13:38:13Z robertas 

The following automatic conversions were performed:

'_refine_ls_weighting_scheme' value 'calc
w=1/[\s^2^(Fo^2^)+(0.1592P)^2^+0.2979P] where P=(Fo^2^+2Fc^2^)/3' was
changed to 'calc'. New tag '_refine_ls_weighting_details' was
created. The value of the new tag was set to
'w=1/[\s^2^(Fo^2^)+(0.1592P)^2^+0.2979P] where P=(Fo^2^+2Fc^2^)/3'.

Automatic conversion script
Id: cif_fix_values 3143 2015-03-26 13:38:13Z robertas 
;
_cod_original_cell_volume 1925.4(18)
_cod_original_formula_sum 'C38.50 H38 Cl5 O4 P S'
_cod_database_code 4115906

loop_
_symmetry_equiv_pos_as_xyz
'x, y, z'
'-x, -y, -z'

loop_
_atom_site_label
_atom_site_type_symbol
_atom_site_fract_x
_atom_site_fract_y
_atom_site_fract_z
_atom_site_U_iso_or_equiv
_atom_site_adp_type
_atom_site_occupancy
_atom_site_calc_flag
_atom_site_refinement_flags
P P 0.30370(11) 0.71937(10) 0.68950(10) 0.0542(4) Uani 1 d .
S S 0.45162(12) 0.64539(11) 0.74896(11) 0.0693(5) Uani 1 d .
Cl1 Cl 0.12211(13) 0.38584(11) 0.73266(13) 0.0815(5) Uani 1 d .
Cl2 Cl -0.10922(14) 0.42110(12) 0.64364(15) 0.0924(6) Uani 1 d .
Cl3 Cl -0.18362(13) 0.64998(13) 0.54842(13) 0.0849(5) Uani 1 d .
Cl4 Cl -0.02495(12) 0.84758(11) 0.54055(11) 0.0737(5) Uani 1 d .
Cl5 Cl 0.2663(2) 0.3993(3) 1.16828(16) 0.1540(12) Uani 1 d .
O1 O 0.3980(3) 0.7696(3) 0.6001(3) 0.0594(9) Uani 1 d .
O2 O 0.2599(3) 0.7902(3) 0.7795(2) 0.0599(9) Uani 1 d .
O3 O 0.2506(3) 0.5971(2) 0.7018(3) 0.0581(9) Uani 1 d .
O4 O 0.1936(3) 0.7717(2) 0.6266(2) 0.0544(8) Uani 1 d .
C1 C 0.3781(4) 0.8502(4) 0.5204(4) 0.0578(12) Uani 1 d .
C2 C 0.3984(4) 0.8235(4) 0.4248(4) 0.0600(13) Uani 1 d .
C3 C 0.3780(5) 0.9079(5) 0.3530(4) 0.0691(14) Uani 1 d .
H3 H 0.3888 0.8930 0.2872 0.083 Uiso 1 calc R
C4 C 0.3424(5) 1.0131(4) 0.3728(4) 0.0689(14) Uani 1 d .
C5 C 0.3282(5) 1.0354(4) 0.4695(4) 0.0658(14) Uani 1 d .
H5 H 0.3065 1.1063 0.4841 0.079 Uiso 1 calc R
C6 C 0.3453(4) 0.9551(4) 0.5448(4) 0.0590(12) Uani 1 d .
C7 C 0.3284(5) 0.9816(4) 0.6515(4) 0.0660(13) Uani 1 d .
H7A H 0.3821 0.9340 0.6860 0.079 Uiso 1 calc R
H7B H 0.3499 1.0561 0.6502 0.079 Uiso 1 calc R
C8 C 0.2079(5) 0.9705(4) 0.7107(4) 0.0614(13) Uani 1 d .
C9 C 0.1227(5) 1.0543(4) 0.7015(4) 0.0663(14) Uani 1 d .
H9 H 0.1415 1.1168 0.6575 0.080 Uiso 1 calc R
C10 C 0.0123(5) 1.0478(4) 0.7550(4) 0.0687(14) Uani 1 d .
C11 C -0.0120(5) 0.9588(4) 0.8259(4) 0.0696(14) Uani 1 d .
H11 H -0.0862 0.9561 0.8647 0.084 Uiso 1 calc R
C12 C 0.0696(5) 0.8729(4) 0.8418(4) 0.0626(13) Uani 1 d .
C13 C 0.1753(4) 0.8798(4) 0.7771(4) 0.0582(12) Uani 1 d .
C14 C 0.4434(5) 0.7091(4) 0.3964(4) 0.0690(14) Uani 1 d .
C15 C 0.3701(6) 0.6187(5) 0.4554(5) 0.0829(16) Uani 1 d .
H15A H 0.3853 0.6070 0.5224 0.124 Uiso 1 calc R
H15B H 0.3898 0.5526 0.4248 0.124 Uiso 1 calc R
H15C H 0.2888 0.6392 0.4562 0.124 Uiso 1 calc R
C16 C 0.5676(5) 0.6881(5) 0.4187(7) 0.106(3) Uani 1 d .
H16A H 0.6176 0.7405 0.3773 0.159 Uiso 1 calc R
H16B H 0.5961 0.6156 0.4052 0.159 Uiso 1 calc R
H16C H 0.5670 0.6951 0.4876 0.159 Uiso 1 calc R
C17 C 0.4432(9) 0.7007(6) 0.2871(5) 0.124(3) Uani 1 d .
H17A H 0.3674 0.7240 0.2717 0.186 Uiso 1 calc R
H17B H 0.4613 0.6262 0.2742 0.186 Uiso 1 calc R
H17C H 0.5007 0.7465 0.2464 0.186 Uiso 1 calc R
C18 C 0.3236(7) 1.1018(5) 0.2899(5) 0.096(2) Uani 1 d .
H18A H 0.2452 1.1332 0.3034 0.144 Uiso 1 calc R
H18B H 0.3357 1.0712 0.2279 0.144 Uiso 1 calc R
H18C H 0.3779 1.1575 0.2858 0.144 Uiso 1 calc R
C19 C -0.0824(6) 1.1350(5) 0.7394(5) 0.0897(19) Uani 1 d .
H19A H -0.0606 1.2031 0.7553 0.135 Uiso 1 calc R
H19B H -0.1542 1.1144 0.7820 0.135 Uiso 1 calc R
H19C H -0.0928 1.1430 0.6711 0.135 Uiso 1 calc R
C20 C 0.0416(6) 0.7835(5) 0.9297(4) 0.0764(16) Uani 1 d .
C21 C 0.1335(7) 0.7823(6) 0.9970(5) 0.105(2) Uani 1 d .
H21A H 0.1136 0.7310 1.0555 0.157 Uiso 1 calc R
H21B H 0.1354 0.8540 1.0164 0.157 Uiso 1 calc R
H21C H 0.2089 0.7612 0.9614 0.157 Uiso 1 calc R
C22 C -0.0765(7) 0.8056(6) 0.9948(5) 0.103(2) Uani 1 d .
H22A H -0.1375 0.8051 0.9565 0.155 Uiso 1 calc R
H22B H -0.0783 0.8758 1.0181 0.155 Uiso 1 calc R
H22C H -0.0881 0.7500 1.0509 0.155 Uiso 1 calc R
C23 C 0.0422(7) 0.6700(5) 0.8968(6) 0.101(2) Uani 1 d .
H23A H 0.0183 0.6182 0.9540 0.151 Uiso 1 calc R
H23B H 0.1195 0.6491 0.8649 0.151 Uiso 1 calc R
H23C H -0.0110 0.6715 0.8509 0.151 Uiso 1 calc R
C24 C 0.1451(4) 0.5983(4) 0.6684(4) 0.0539(11) Uani 1 d .
C25 C 0.0792(4) 0.5103(4) 0.6768(4) 0.0568(12) Uani 1 d .
C26 C -0.0232(4) 0.5287(4) 0.6379(4) 0.0595(13) Uani 1 d .
C27 C -0.0573(4) 0.6305(4) 0.5970(4) 0.0566(12) Uani 1 d .
C28 C 0.0127(4) 0.7190(4) 0.5901(3) 0.0505(11) Uani 1 d .
C29 C 0.1136(4) 0.6984(4) 0.6271(3) 0.0476(10) Uani 1 d .
C30 C 0.3923(5) 0.5781(4) 0.8669(4) 0.0648(13) Uani 1 d .
C31 C 0.3420(5) 0.4783(4) 0.8767(4) 0.0730(15) Uani 1 d .
H31 H 0.3346 0.4475 0.8201 0.088 Uiso 1 calc R
C32 C 0.3033(5) 0.4250(6) 0.9690(5) 0.0866(18) Uani 1 d .
H32 H 0.2702 0.3578 0.9748 0.104 Uiso 1 calc R
C33 C 0.3127(6) 0.4693(7) 1.0519(5) 0.097(2) Uani 1 d .
C34 C 0.3633(7) 0.5680(7) 1.0431(6) 0.103(2) Uani 1 d .
H34 H 0.3710 0.5983 1.0999 0.124 Uiso 1 calc R
C35 C 0.4015(6) 0.6206(6) 0.9522(5) 0.0895(19) Uani 1 d .
H35 H 0.4351 0.6874 0.9472 0.107 Uiso 1 calc R
C36 C 0.418(3) 0.052(3) -0.0525(17) 0.290(13) Uani 1 d D
C37 C 0.584(4) 0.060(3) 0.046(2) 0.35(2) Uani 1 d D
C38 C 0.489(3) 0.1083(19) -0.0138(15) 0.282(13) Uani 1 d D
C39 C 0.348(2) 0.060(3) -0.096(2) 0.179(14) Uani 0.50 d PD

loop_
_atom_site_aniso_label
_atom_site_aniso_U_11
_atom_site_aniso_U_22
_atom_site_aniso_U_33
_atom_site_aniso_U_23
_atom_site_aniso_U_13
_atom_site_aniso_U_12
P 0.0497(7) 0.0436(7) 0.0731(8) 0.0045(6) -0.0265(6) -0.0073(5)
S 0.0556(8) 0.0605(8) 0.0962(10) 0.0103(7) -0.0371(7) -0.0064(6)
Cl1 0.0836(10) 0.0465(7) 0.1190(12) 0.0111(7) -0.0401(9) -0.0138(6)
Cl2 0.0763(10) 0.0651(9) 0.1467(15) -0.0084(9) -0.0411(10) -0.0269(7)
Cl3 0.0626(8) 0.0825(10) 0.1222(13) -0.0104(9) -0.0496(8) -0.0071(7)
Cl4 0.0698(9) 0.0602(8) 0.0948(10) 0.0095(7) -0.0383(7) -0.0005(6)
Cl5 0.1161(17) 0.237(3) 0.0892(13) 0.0416(16) -0.0198(12) 0.0142(18)
O1 0.0508(19) 0.0487(18) 0.081(2) 0.0010(16) -0.0228(16) -0.0056(14)
O2 0.059(2) 0.0512(18) 0.074(2) 0.0002(16) -0.0290(16) -0.0035(15)
O3 0.057(2) 0.0374(16) 0.086(2) 0.0050(15) -0.0348(17) -0.0077(14)
O4 0.0498(17) 0.0444(17) 0.072(2) 0.0053(15) -0.0259(15) -0.0083(14)
C1 0.042(2) 0.050(3) 0.079(3) 0.009(2) -0.016(2) -0.008(2)
C2 0.044(3) 0.057(3) 0.074(3) 0.006(2) -0.007(2) -0.003(2)
C3 0.061(3) 0.065(3) 0.075(3) 0.007(3) -0.005(3) -0.002(3)
C4 0.063(3) 0.057(3) 0.079(4) 0.013(3) -0.008(3) -0.003(3)
C5 0.058(3) 0.043(3) 0.094(4) 0.003(3) -0.013(3) -0.006(2)
C6 0.048(3) 0.048(3) 0.081(3) 0.002(2) -0.014(2) -0.012(2)
C7 0.066(3) 0.048(3) 0.088(4) -0.002(2) -0.022(3) -0.016(2)
C8 0.069(3) 0.051(3) 0.071(3) -0.010(2) -0.025(3) -0.007(2)
C9 0.088(4) 0.043(3) 0.071(3) -0.004(2) -0.025(3) -0.005(3)
C10 0.081(4) 0.054(3) 0.073(3) -0.013(2) -0.021(3) 0.009(3)
C11 0.071(3) 0.062(3) 0.076(4) -0.010(3) -0.014(3) 0.003(3)
C12 0.074(4) 0.053(3) 0.064(3) -0.008(2) -0.019(3) -0.001(3)
C13 0.067(3) 0.048(3) 0.065(3) -0.006(2) -0.027(2) -0.002(2)
C14 0.062(3) 0.053(3) 0.091(4) -0.006(3) -0.015(3) 0.004(2)
C15 0.085(4) 0.069(4) 0.098(4) -0.017(3) -0.012(3) -0.019(3)
C16 0.051(3) 0.063(4) 0.198(8) -0.019(4) -0.008(4) 0.005(3)
C17 0.185(9) 0.089(5) 0.088(5) -0.015(4) -0.004(5) 0.027(5)
C18 0.109(5) 0.069(4) 0.096(5) 0.017(3) -0.006(4) 0.007(4)
C19 0.098(5) 0.069(4) 0.100(5) -0.010(3) -0.022(4) 0.020(3)
C20 0.093(4) 0.063(3) 0.070(3) -0.007(3) -0.011(3) 0.001(3)
C21 0.127(6) 0.107(6) 0.082(4) 0.009(4) -0.036(4) -0.001(5)
C22 0.097(5) 0.092(5) 0.109(5) 0.006(4) 0.003(4) -0.003(4)
C23 0.125(6) 0.065(4) 0.103(5) 0.001(3) 0.002(4) -0.019(4)
C24 0.052(3) 0.045(3) 0.069(3) 0.001(2) -0.025(2) -0.007(2)
C25 0.056(3) 0.044(2) 0.071(3) -0.001(2) -0.013(2) -0.010(2)
C26 0.053(3) 0.052(3) 0.079(3) -0.007(2) -0.020(3) -0.017(2)
C27 0.044(2) 0.062(3) 0.069(3) -0.010(2) -0.023(2) -0.005(2)
C28 0.049(3) 0.051(3) 0.052(3) -0.002(2) -0.015(2) -0.003(2)
C29 0.042(2) 0.049(2) 0.054(2) -0.0031(19) -0.0108(19) -0.0090(19)
C30 0.065(3) 0.056(3) 0.079(3) -0.004(2) -0.034(3) 0.006(2)
C31 0.081(4) 0.060(3) 0.082(4) 0.006(3) -0.037(3) -0.002(3)
C32 0.076(4) 0.091(4) 0.094(4) 0.014(4) -0.034(3) -0.007(3)
C33 0.081(4) 0.129(6) 0.079(4) 0.002(4) -0.032(3) 0.025(4)
C34 0.121(6) 0.113(6) 0.088(5) -0.026(5) -0.060(5) 0.035(5)
C35 0.116(5) 0.072(4) 0.095(5) -0.011(4) -0.062(4) 0.013(4)
C36 0.33(3) 0.34(3) 0.21(2) -0.08(2) 0.011(18) -0.18(3)
C37 0.52(6) 0.24(3) 0.29(3) -0.03(3) -0.05(3) -0.20(4)
C38 0.48(4) 0.179(18) 0.23(2) -0.028(14) -0.11(2) -0.16(2)
C39 0.17(2) 0.21(4) 0.19(3) -0.09(3) -0.053(18) -0.04(2)

loop_
_atom_type_symbol
_atom_type_description
_atom_type_scat_dispersion_real
_atom_type_scat_dispersion_imag
_atom_type_scat_source
C C 0.0033 0.0016 'International Tables Vol C Tables 4.2.6.8 and 6.1.1.4'
H H 0.0000 0.0000 'International Tables Vol C Tables 4.2.6.8 and 6.1.1.4'
Cl Cl 0.1484 0.1585 'International Tables Vol C Tables 4.2.6.8 and 6.1.1.4'
S S 0.1246 0.1234 'International Tables Vol C Tables 4.2.6.8 and 6.1.1.4'
O O 0.0106 0.0060 'International Tables Vol C Tables 4.2.6.8 and 6.1.1.4'
P P 0.1023 0.0942 'International Tables Vol C Tables 4.2.6.8 and 6.1.1.4'

loop_
_geom_angle_atom_site_label_1
_geom_angle_atom_site_label_2
_geom_angle_atom_site_label_3
_geom_angle
_geom_angle_site_symmetry_1
_geom_angle_site_symmetry_3
O1 P O2 117.45(19) . .
O1 P O3 126.35(19) . .
O2 P O3 116.12(19) . .
O1 P O4 90.28(17) . .
O2 P O4 93.42(17) . .
O3 P O4 89.32(16) . .
O1 P S 84.59(13) . .
O2 P S 94.36(14) . .
O3 P S 88.82(13) . .
O4 P S 172.03(14) . .
C30 S P 104.66(18) . .
C1 O1 P 127.3(3) . .
C13 O2 P 124.2(3) . .
C24 O3 P 113.3(3) . .
C29 O4 P 112.8(3) . .
C2 C1 C6 123.8(5) . .
C2 C1 O1 119.6(4) . .
C6 C1 O1 116.5(5) . .
C1 C2 C3 115.0(5) . .
C1 C2 C14 124.0(5) . .
C3 C2 C14 120.9(5) . .
C4 C3 C2 123.9(6) . .
C3 C4 C5 118.1(5) . .
C3 C4 C18 120.9(6) . .
C5 C4 C18 121.0(5) . .
C6 C5 C4 121.1(5) . .
C5 C6 C1 118.0(5) . .
C5 C6 C7 120.2(5) . .
C1 C6 C7 121.8(4) . .
C8 C7 C6 116.0(4) . .
C13 C8 C9 116.6(5) . .
C13 C8 C7 123.2(5) . .
C9 C8 C7 120.3(5) . .
C10 C9 C8 122.0(5) . .
C9 C10 C11 118.5(5) . .
C9 C10 C19 121.9(5) . .
C11 C10 C19 119.6(6) . .
C10 C11 C12 122.9(5) . .
C13 C12 C11 115.0(5) . .
C13 C12 C20 124.8(5) . .
C11 C12 C20 120.1(5) . .
C12 C13 C8 124.4(5) . .
C12 C13 O2 119.4(4) . .
C8 C13 O2 116.2(5) . .
C17 C14 C15 106.4(6) . .
C17 C14 C16 110.1(6) . .
C15 C14 C16 107.9(5) . .
C17 C14 C2 111.8(5) . .
C15 C14 C2 112.9(5) . .
C16 C14 C2 107.7(5) . .
C22 C20 C21 106.1(5) . .
C22 C20 C23 107.8(6) . .
C21 C20 C23 109.0(6) . .
C22 C20 C12 112.5(5) . .
C21 C20 C12 108.3(5) . .
C23 C20 C12 112.9(5) . .
C29 C24 C25 123.1(4) . .
C29 C24 O3 111.9(4) . .
C25 C24 O3 124.9(4) . .
C24 C25 C26 115.9(4) . .
C24 C25 Cl1 121.0(4) . .
C26 C25 Cl1 123.1(4) . .
C27 C26 C25 121.6(4) . .
C27 C26 Cl2 119.9(4) . .
C25 C26 Cl2 118.6(4) . .
C26 C27 C28 120.7(4) . .
C26 C27 Cl3 120.3(4) . .
C28 C27 Cl3 118.9(4) . .
C29 C28 C27 116.5(4) . .
C29 C28 Cl4 120.5(4) . .
C27 C28 Cl4 123.0(4) . .
C24 C29 O4 112.0(4) . .
C24 C29 C28 122.1(4) . .
O4 C29 C28 125.8(4) . .
C35 C30 C31 117.8(6) . .
C35 C30 S 120.3(5) . .
C31 C30 S 121.7(4) . .
C32 C31 C30 120.5(6) . .
C33 C32 C31 120.3(7) . .
C32 C33 C34 119.7(7) . .
C32 C33 Cl5 119.8(7) . .
C34 C33 Cl5 120.4(6) . .
C35 C34 C33 119.9(7) . .
C34 C35 C30 121.7(7) . .
C39 C36 C38 143(4) . .
C39 C36 C37 90(3) . 2_655
C38 C36 C37 126(4) . 2_655
C36 C37 C38 107(4) 2_655 .
C36 C37 C39 38.1(18) 2_655 2_655
C38 C37 C39 145(3) . 2_655
C36 C38 C37 126(2) . .
C36 C39 C37 52(2) . 2_655

loop_
_geom_bond_atom_site_label_1
_geom_bond_atom_site_label_2
_geom_bond_distance
_geom_bond_site_symmetry_2
P O1 1.585(4) .
P O2 1.594(4) .
P O3 1.653(3) .
P O4 1.716(3) .
P S 2.133(2) .
S C30 1.766(6) .
Cl1 C25 1.707(5) .
Cl2 C26 1.711(5) .
Cl3 C27 1.713(5) .
Cl4 C28 1.702(5) .
Cl5 C33 1.730(7) .
O1 C1 1.420(6) .
O2 C13 1.425(6) .
O3 C24 1.387(5) .
O4 C29 1.349(5) .
C1 C2 1.370(7) .
C1 C6 1.388(7) .
C2 C3 1.377(7) .
C2 C14 1.542(7) .
C3 C4 1.380(8) .
C4 C5 1.369(8) .
C4 C18 1.508(7) .
C5 C6 1.368(7) .
C6 C7 1.518(7) .
C7 C8 1.495(7) .
C8 C13 1.380(7) .
C8 C9 1.389(7) .
C9 C10 1.362(8) .
C10 C11 1.380(7) .
C10 C19 1.505(8) .
C11 C12 1.391(7) .
C12 C13 1.383(7) .
C12 C20 1.532(8) .
C14 C17 1.518(9) .
C14 C15 1.514(8) .
C14 C16 1.530(8) .
C20 C22 1.526(9) .
C20 C21 1.536(9) .
C20 C23 1.527(9) .
C24 C29 1.344(6) .
C24 C25 1.360(7) .
C25 C26 1.387(7) .
C26 C27 1.370(7) .
C27 C28 1.397(7) .
C28 C29 1.358(6) .
C30 C35 1.370(8) .
C30 C31 1.386(8) .
C31 C32 1.365(8) .
C32 C33 1.352(10) .
C33 C34 1.377(11) .
C34 C35 1.345(10) .
C36 C39 1.08(4) .
C36 C38 1.35(3) .
C36 C37 1.37(3) 2_655
C37 C36 1.37(3) 2_655
C37 C38 1.53(4) .
C37 C39 1.75(5) 2_655
C39 C37 1.75(5) 2_655
